data_4338312
loop_
_publ_author_name
'Balasekaran, Samundeeswari Mariappan'
'Spandl, Johann'
'Hagenbach, Adelheid'
'K\"ohler, Klaus'
'Drees, Markus'
'Abram, Ulrich'

_publ_section_title
;
 Fluoridonitrosyl Complexes of Technetium(I) and Technetium(II).
 Synthesis, Characterization, Reactions, and DFT Calculations.
;
_journal_issue 10
_journal_name_full 'Inorganic chemistry'
_journal_page_first 5117
_journal_page_last 5128
_journal_paper_doi 10.1021/ic500229r
_journal_volume 53
_journal_year 2014
_chemical_formula_moiety '2(F H12 N5 O Tc), 2(F2 H), F, Rb'
_chemical_formula_sum 'F7 H26 N10 O2 Rb Tc2'
_chemical_formula_weight 612.78
_chemical_name_systematic
;
Tetrammine(fluorido)nitrosyltechnetium(I) bifluoride x 1/2 RbF
;
_space_group_IT_number 87
_symmetry_cell_setting tetragonal
_symmetry_space_group_name_Hall '-I 4'
_symmetry_space_group_name_H-M 'I 4/m'
_atom_sites_solution_hydrogens geom
_atom_sites_solution_primary heavy
_atom_sites_solution_secondary difmap
_audit_creation_method SHELXL-97
_cell_angle_alpha 90.00
_cell_angle_beta 90.00
_cell_angle_gamma 90.00
_cell_formula_units_Z 4
_cell_length_a 16.454(2)
_cell_length_b 16.454(2)
_cell_length_c 6.9380(10)
_cell_measurement_reflns_used 9601
_cell_measurement_temperature 200(2)
_cell_measurement_theta_max 29.58
_cell_measurement_theta_min 3.50
_cell_volume 1878.4(4)
_computing_cell_refinement 'STOE X-AREA'
_computing_data_collection 'STOE X-AREA'
_computing_data_reduction 'STOE X-RED'
_computing_molecular_graphics Diamond
_computing_publication_material WinGx
_computing_structure_refinement 'SHELXL-97 (Sheldrick, 2008)'
_computing_structure_solution 'SHELXS-97 (Sheldrick, 2008)'
_diffrn_ambient_temperature 200(2)
_diffrn_detector_area_resol_mean 6.67
_diffrn_measured_fraction_theta_full 0.993
_diffrn_measured_fraction_theta_max 0.993
_diffrn_measurement_device_type 'STOE IPDS 2T'
_diffrn_measurement_method 'rotation method'
_diffrn_radiation_monochromator graphite
_diffrn_radiation_source 'fine-focus sealed tube'
_diffrn_radiation_type MoK\a
_diffrn_radiation_wavelength 0.71073
_diffrn_reflns_av_R_equivalents 0.0916
_diffrn_reflns_av_sigmaI/netI 0.0412
_diffrn_reflns_limit_h_max 21
_diffrn_reflns_limit_h_min -22
_diffrn_reflns_limit_k_max 22
_diffrn_reflns_limit_k_min -22
_diffrn_reflns_limit_l_max 9
_diffrn_reflns_limit_l_min -9
_diffrn_reflns_number 10749
_diffrn_reflns_theta_full 29.24
_diffrn_reflns_theta_max 29.24
_diffrn_reflns_theta_min 3.50
_exptl_absorpt_coefficient_mu 4.127
_exptl_absorpt_correction_T_max 0.6413
_exptl_absorpt_correction_T_min 0.4338
_exptl_absorpt_correction_type integration
_exptl_absorpt_process_details
;
P. Coppens in "Crystallographic Computing" ed F.R Ahmed, S.R. Hall 
and C.P.Huber, Copenhagen, Munksgaard, (1979) pp 255-270
;
_exptl_crystal_colour orange
_exptl_crystal_density_diffrn 2.167
_exptl_crystal_density_method 'not measured'
_exptl_crystal_description needle
_exptl_crystal_F_000 1192
_exptl_crystal_size_max 0.210
_exptl_crystal_size_mid 0.103
_exptl_crystal_size_min 0.050
_refine_diff_density_max 2.828
_refine_diff_density_min -3.405
_refine_diff_density_rms 0.366
_refine_ls_extinction_coef 0.013(2)
_refine_ls_extinction_expression Fc^*^=kFc[1+0.001xFc^2^\l^3^/sin(2\q)]^-1/4^
_refine_ls_extinction_method SHELXL
_refine_ls_goodness_of_fit_ref 1.071
_refine_ls_hydrogen_treatment constr
_refine_ls_matrix_type full
_refine_ls_number_parameters 64
_refine_ls_number_reflns 1378
_refine_ls_number_restraints 0
_refine_ls_restrained_S_all 1.071
_refine_ls_R_factor_all 0.0922
_refine_ls_R_factor_gt 0.0797
_refine_ls_shift/su_max 0.001
_refine_ls_shift/su_mean 0.000
_refine_ls_structure_factor_coef Fsqd
_refine_ls_weighting_details 'calc w=1/[\s^2^(Fo^2^)+(0.1721P)^2^+0.3570P] where P=(Fo^2^+2Fc^2^)/3'
_refine_ls_weighting_scheme calc
_refine_ls_wR_factor_gt 0.2114
_refine_ls_wR_factor_ref 0.2237
_reflns_number_gt 1130
_reflns_number_total 1378
_reflns_threshold_expression >2\s(I)
_cod_data_source_file ic500229r_si_002.cif
_cod_data_source_block Tc(NO)(ammine)4F_RbF
_cod_depositor_comments
;
Adding full bibliography for 4338309--4338316.cif.

2021-10-24
Z value and formula fixed to values more according to usual
chemical conventions.                 miguel
;
_cod_original_formula_weight 306.39
_cod_original_formula_moiety '(F H12 N5 O Tc), (F2 H), (F0.50 Rb0.50)'
_cod_original_formula_units_Z 8
_cod_original_sg_symbol_H-M I4/m
_cod_original_formula_sum 'F3.50 H13 N5 O Rb0.50 Tc'
_cod_database_code 4338312

loop_
_symmetry_equiv_pos_as_xyz
'x, y, z'
'-x, -y, z'
'-y, x, z'
'y, -x, z'
'x+1/2, y+1/2, z+1/2'
'-x+1/2, -y+1/2, z+1/2'
'-y+1/2, x+1/2, z+1/2'
'y+1/2, -x+1/2, z+1/2'
'-x, -y, -z'
'x, y, -z'
'y, -x, -z'
'-y, x, -z'
'-x+1/2, -y+1/2, -z+1/2'
'x+1/2, y+1/2, -z+1/2'
'y+1/2, -x+1/2, -z+1/2'
'-y+1/2, x+1/2, -z+1/2'

loop_
_atom_site_label
_atom_site_type_symbol
_atom_site_fract_x
_atom_site_fract_y
_atom_site_fract_z
_atom_site_U_iso_or_equiv
_atom_site_adp_type
_atom_site_occupancy
_atom_site_symmetry_multiplicity
_atom_site_calc_flag
_atom_site_refinement_flags
F1 F 0.7489(4) 0.7489(3) 0.5000 0.0337(13) Uani 1 2 d S
F2 F 0.8255(6) 1.0032(5) 0.0000 0.060(2) Uani 1 2 d S
F3 F 0.6867(7) 1.0054(5) 0.0000 0.063(2) Uani 1 2 d S
N1 N 0.7473(5) 0.9774(6) 0.5000 0.0328(17) Uani 1 2 d S
N2 N 0.8373(4) 0.8643(4) 0.2764(10) 0.0404(14) Uani 1 1 d .
H2A H 0.8332 0.9070 0.1985 0.061 Uiso 1 1 d .
H2B H 0.8294 0.8189 0.2094 0.061 Uiso 1 1 d .
H2C H 0.8866 0.8634 0.3293 0.061 Uiso 1 1 d .
N3 N 0.6566(4) 0.8612(4) 0.2743(9) 0.0382(14) Uani 1 1 d .
H3A H 0.6081 0.8533 0.3273 0.057 Uiso 1 1 d .
H3B H 0.6692 0.8192 0.1995 0.057 Uiso 1 1 d .
H3C H 0.6558 0.9065 0.2041 0.057 Uiso 1 1 d .
O1 O 0.7476(6) 1.0499(4) 0.5000 0.0427(18) Uani 1 2 d S
Rb1 Rb 1.0000 1.0000 0.5000 0.0573(7) Uani 1 8 d S
Rb2 Rb 1.0000 1.0000 0.0000 0.0678(9) Uani 1 8 d S
Tc1 Tc 0.74718(5) 0.87308(4) 0.5000 0.0279(4) Uani 1 2 d S
F4 F 0.5000 1.0000 0.0000 0.40(6) Uani 1 4 d S
H1 H 0.7699 1.0116 0.0000 0.598 Uiso 1 2 d S

loop_
_atom_site_aniso_label
_atom_site_aniso_U_11
_atom_site_aniso_U_22
_atom_site_aniso_U_33
_atom_site_aniso_U_23
_atom_site_aniso_U_13
_atom_site_aniso_U_12
F1 0.046(3) 0.024(2) 0.031(3) 0.000 0.000 -0.004(2)
F2 0.081(6) 0.046(4) 0.051(5) 0.000 0.000 -0.005(4)
F3 0.095(7) 0.044(4) 0.048(4) 0.000 0.000 0.012(4)
N1 0.032(4) 0.043(4) 0.024(4) 0.000 0.000 -0.001(3)
N2 0.043(3) 0.040(3) 0.038(3) 0.004(3) 0.014(3) 0.002(3)
N3 0.045(3) 0.042(3) 0.028(3) 0.000(2) -0.008(3) -0.002(3)
O1 0.058(5) 0.023(3) 0.046(5) 0.000 0.000 0.002(3)
Rb1 0.0610(10) 0.0610(10) 0.0498(15) 0.000 0.000 0.000
Rb2 0.0696(12) 0.0696(12) 0.0643(19) 0.000 0.000 0.000
Tc1 0.0335(5) 0.0267(5) 0.0235(5) 0.000 0.000 -0.0012(3)
F4 0.15(3) 0.10(2) 0.95(18) 0.000 0.000 0.00(2)

loop_
_atom_type_symbol
_atom_type_description
_atom_type_scat_dispersion_real
_atom_type_scat_dispersion_imag
_atom_type_scat_source
H H 0.0000 0.0000 'International Tables Vol C Tables 4.2.6.8 and 6.1.1.4'
F F 0.0171 0.0103 'International Tables Vol C Tables 4.2.6.8 and 6.1.1.4'
N N 0.0061 0.0033 'International Tables Vol C Tables 4.2.6.8 and 6.1.1.4'
O O 0.0106 0.0060 'International Tables Vol C Tables 4.2.6.8 and 6.1.1.4'
Rb Rb -0.9393 2.9676 'International Tables Vol C Tables 4.2.6.8 and 6.1.1.4'
Tc Tc -1.4390 0.7593 'International Tables Vol C Tables 4.2.6.8 and 6.1.1.4'

loop_
_geom_angle_atom_site_label_1
_geom_angle_atom_site_label_2
_geom_angle_atom_site_label_3
_geom_angle
_geom_angle_site_symmetry_1
_geom_angle_site_symmetry_3
Rb2 F2 H1 172.4 . .
O1 N1 Tc1 179.8(8) . .
Tc1 N2 H2A 109.4 . .
Tc1 N2 H2B 109.4 . .
H2A N2 H2B 109.6 . .
Tc1 N2 H2C 109.4 . .
H2A N2 H2C 109.5 . .
H2B N2 H2C 109.5 . .
Tc1 N3 H3A 109.4 . .
Tc1 N3 H3B 109.4 . .
H3A N3 H3B 109.7 . .
Tc1 N3 H3C 109.3 . .
H3A N3 H3C 109.5 . .
H3B N3 H3C 109.6 . .
F2 Rb2 F2 180.000(1) 3_755 11_575
F2 Rb2 F2 90.000(1) 3_755 9_775
F2 Rb2 F2 90.000(1) 11_575 9_775
F2 Rb2 F2 90.000(1) 3_755 .
F2 Rb2 F2 90.000(1) 11_575 .
F2 Rb2 F2 180.0 9_775 .
N1 Tc1 F1 179.2(3) . .
N1 Tc1 N2 93.8(3) . 10_556
F1 Tc1 N2 85.6(2) . 10_556
N1 Tc1 N2 93.8(3) . .
F1 Tc1 N2 85.6(2) . .
N2 Tc1 N2 92.3(4) 10_556 .
N1 Tc1 N3 95.2(3) . .
F1 Tc1 N3 85.4(2) . .
N2 Tc1 N3 171.0(3) 10_556 .
N2 Tc1 N3 87.0(3) . .
N1 Tc1 N3 95.2(3) . 10_556
F1 Tc1 N3 85.4(2) . 10_556
N2 Tc1 N3 87.0(3) 10_556 10_556
N2 Tc1 N3 171.0(3) . 10_556
N3 Tc1 N3 92.4(4) . 10_556

loop_
_geom_bond_atom_site_label_1
_geom_bond_atom_site_label_2
_geom_bond_distance
_geom_bond_site_symmetry_2
F1 Tc1 2.043(6) .
F2 Rb2 2.871(10) .
F2 H1 0.9260 .
F3 H1 1.3724 .
N1 O1 1.192(12) .
N1 Tc1 1.717(10) .
N2 Tc1 2.151(6) .
N2 H2A 0.8894 .
N2 H2B 0.8897 .
N2 H2C 0.8901 .
N3 Tc1 2.170(6) .
N3 H3A 0.8893 .
N3 H3B 0.8881 .
N3 H3C 0.8906 .
Rb1 H2C 3.1524 .
Rb2 F2 2.871(10) 3_755
Rb2 F2 2.871(10) 11_575
Rb2 F2 2.871(10) 9_775
Tc1 N2 2.151(6) 10_556
Tc1 N3 2.170(6) 10_556

loop_
_geom_hbond_atom_site_label_D
_geom_hbond_atom_site_label_H
_geom_hbond_atom_site_label_A
_geom_hbond_distance_DH
_geom_hbond_distance_HA
_geom_hbond_distance_DA
_geom_hbond_angle_DHA
_geom_hbond_site_symmetry_A
N2 H2B F1 0.89 2.24 3.026(9) 147.3 13_665
N2 H2C O1 0.89 2.48 3.089(10) 126.5 3_755
N2 H2A F2 0.89 2.10 2.989(10) 176.4 .
N3 H3B O1 0.89 2.64 3.148(9) 117.2 15_465
N3 H3B F1 0.89 2.23 3.053(9) 153.2 13_665
N3 H3C F3 0.89 2.22 3.081(10) 163.8 .
N3 H3A F3 0.89 2.17 3.044(10) 166.1 15_465
F2 H1 F3 0.93 1.37 2.284(14) 167.2 .
